data_7240422
loop_
_publ_author_name
'Pan, Bochen'
'Wang, Zhanzhong'
'Shen, Yichun'
'Wei, Liangxiao'
'Wei, Hongyuan'
'Dang, Leping'

_publ_section_title
;
 Solvatomorphism and Phase Transformation of CL-20: Probing Properties and
 Investigating Mechanisms
;
_journal_name_full CrystEngComm
_journal_paper_doi 10.1039/D0CE00059K
_journal_year 2020
_chemical_formula_moiety 'C6 H6 N12 O12, C6 H10 O4'
_chemical_formula_sum 'C12 H16 N12 O16'
_chemical_formula_weight 584.37
_space_group_crystal_system monoclinic
_space_group_IT_number 14
_space_group_name_Hall '-P 2ybc'
_space_group_name_H-M_alt 'P 1 21/c 1'
_atom_sites_solution_hydrogens geom
_audit_creation_date 2019-07-20
_audit_creation_method
;
Olex2 1.2
(compiled 2017.08.10 svn.r3458 for OlexSys, GUI svn.r5381)
;
_audit_update_record
;
2019-07-20 deposited with the CCDC.	2020-04-27 downloaded from the CCDC.
;
_cell_angle_alpha 90
_cell_angle_beta 96.91(3)
_cell_angle_gamma 90
_cell_formula_units_Z 4
_cell_length_a 7.9666(16)
_cell_length_b 18.078(4)
_cell_length_c 15.915(3)
_cell_measurement_reflns_used 6132
_cell_measurement_temperature 113(2)
_cell_measurement_theta_max 27.8346
_cell_measurement_theta_min 2.5755
_cell_volume 2275.4(8)
_computing_cell_refinement crystalclear
_computing_data_collection crystalclear
_computing_data_reduction crystalclear
_computing_molecular_graphics 'Olex2 (Dolomanov et al., 2009)'
_computing_publication_material 'Olex2 (Dolomanov et al., 2009)'
_computing_structure_refinement 'ShelXL (Sheldrick, 2015)'
_computing_structure_solution 'ShelXS (Sheldrick, 2008)'
_diffrn_ambient_temperature 113.15
_diffrn_measured_fraction_theta_full 0.998
_diffrn_measured_fraction_theta_max 0.996
_diffrn_measurement_device_type 'rigaku saturn'
_diffrn_measurement_method '\w scans'
_diffrn_radiation_type MoK\a
_diffrn_radiation_wavelength 0.71073
_diffrn_reflns_av_R_equivalents 0.0526
_diffrn_reflns_av_unetI/netI 0.0427
_diffrn_reflns_Laue_measured_fraction_full 0.998
_diffrn_reflns_Laue_measured_fraction_max 0.996
_diffrn_reflns_limit_h_max 10
_diffrn_reflns_limit_h_min -10
_diffrn_reflns_limit_k_max 23
_diffrn_reflns_limit_k_min -23
_diffrn_reflns_limit_l_max 20
_diffrn_reflns_limit_l_min -20
_diffrn_reflns_number 26987
_diffrn_reflns_point_group_measured_fraction_full 0.998
_diffrn_reflns_point_group_measured_fraction_max 0.996
_diffrn_reflns_theta_full 25.242
_diffrn_reflns_theta_max 27.865
_diffrn_reflns_theta_min 2.575
_exptl_absorpt_coefficient_mu 0.159
_exptl_absorpt_correction_T_max 1.0000
_exptl_absorpt_correction_T_min 0.8051
_exptl_absorpt_correction_type multi-scan
_exptl_absorpt_process_details 'SADABS (Sheldrick, 1996)'
_exptl_crystal_colour colourless
_exptl_crystal_colour_primary colourless
_exptl_crystal_density_diffrn 1.706
_exptl_crystal_description prism
_exptl_crystal_F_000 1200
_exptl_crystal_recrystallization_method 'Re-crystallisation from solvent'
_exptl_crystal_size_max 0.2
_exptl_crystal_size_mid 0.18
_exptl_crystal_size_min 0.12
_refine_diff_density_max 0.271
_refine_diff_density_min -0.240
_refine_diff_density_rms 0.053
_refine_ls_extinction_coef 0.0164(12)
_refine_ls_extinction_expression Fc^*^=kFc[1+0.001xFc^2^\l^3^/sin(2\q)]^-1/4^
_refine_ls_extinction_method 'SHELXL-2017/1 (Sheldrick 2017)'
_refine_ls_goodness_of_fit_ref 1.027
_refine_ls_hydrogen_treatment constr
_refine_ls_matrix_type full
_refine_ls_number_parameters 364
_refine_ls_number_reflns 5400
_refine_ls_number_restraints 7
_refine_ls_restrained_S_all 1.028
_refine_ls_R_factor_all 0.0624
_refine_ls_R_factor_gt 0.0443
_refine_ls_shift/su_max 0.000
_refine_ls_shift/su_mean 0.000
_refine_ls_structure_factor_coef Fsqd
_refine_ls_weighting_details 'w=1/[\s^2^(Fo^2^)+(0.0575P)^2^] where P=(Fo^2^+2Fc^2^)/3'
_refine_ls_weighting_scheme calc
_refine_ls_wR_factor_gt 0.1010
_refine_ls_wR_factor_ref 0.1111
_reflns_Friedel_coverage 0.000
_reflns_number_gt 3957
_reflns_number_total 5400
_reflns_threshold_expression 'I > 2\s(I)'
_cod_data_source_file d0ce00059k2.cif
_cod_data_source_block 1905619
_cod_database_code 7240422
_shelx_shelxl_version_number 2017/1
_shelx_space_group_comment
;
The symmetry employed for this shelxl refinement is uniquely defined
by the following loop, which should always be used as a source of
symmetry information in preference to the above space-group names.
They are only intended as comments.
;
_shelx_estimated_absorpt_t_max 0.981
_shelx_estimated_absorpt_t_min 0.969
_olex2_refinement_description
;
1. Others
 Fixed Uiso: H1(0.028) H2(0.027) H3(0.026) H4(0.027) H5(0.03) H6(0.03)
 H7A(0.088) H7B(0.088) H7C(0.088) H8A(0.049) H8B(0.049) H11A(0.052) H11B(0.052)
 H12A(0.087) H12B(0.087) H12C(0.087)
 Fixed X: H1(0.40902) H2(0.268094) H3(0.057363) H4(-0.088721) H5(0.496448)
 H6(0.290594) H7A(-0.004146) H7B(-0.124043) H7C(-0.072758) H8A(-0.347054) H8B(-
 0.226736) H11A(-0.275525) H11B(-0.141794) H12A(-0.349752) H12B(-0.483722)
 H12C(-0.412624)
 Fixed Y: H1(0.753006) H2(0.65083) H3(0.77986) H4(0.679939) H5(0.586349)
 H6(0.603202) H7A(0.644406) H7B(0.6493) H7C(0.570323) H8A(0.597282)
 H8B(0.596984) H11A(0.949189) H11B(0.956647) H12A(0.923012) H12B(0.912372)
 H12C(0.993071)
 Fixed Z: H1(0.17004) H2(0.211044) H3(-0.034337) H4(0.00894) H5(0.021576) H6(-
 0.095218) H7A(-0.290555) H7B(-0.378592) H7C(-0.337901) H8A(-0.312379) H8B(-
 0.224215) H11A(-0.181244) H11B(-0.098174) H12A(-0.013472) H12B(-0.095931)
 H12C(-0.070196)
;
_olex2_submission_special_instructions 'No special instructions were received'

loop_
_space_group_symop_operation_xyz
'x, y, z'
'-x, y+1/2, -z+1/2'
'-x, -y, -z'
'x, -y-1/2, z-1/2'

loop_
_atom_site_label
_atom_site_type_symbol
_atom_site_fract_x
_atom_site_fract_y
_atom_site_fract_z
_atom_site_U_iso_or_equiv
_atom_site_adp_type
_atom_site_occupancy
_atom_site_site_symmetry_order
_atom_site_calc_flag
_atom_site_refinement_flags_posn
_atom_site_refinement_flags_adp
_atom_site_refinement_flags_occupancy
_atom_site_disorder_assembly
_atom_site_disorder_group
O1 O 0.33806(17) 0.87553(7) 0.13755(8) 0.0425(3) Uani 1 1 d . . . . .
O2 O 0.16575(18) 0.88788(7) 0.02178(9) 0.0503(4) Uani 1 1 d . . . . .
O3 O 0.00742(16) 0.60055(8) 0.22675(7) 0.0434(3) Uani 1 1 d . . . . .
O4 O -0.18734(15) 0.62532(9) 0.12373(9) 0.0544(4) Uani 1 1 d . . . . .
O5 O 0.59122(17) 0.79679(8) 0.04486(8) 0.0497(4) Uani 1 1 d . . . . .
O6 O 0.62103(16) 0.70156(8) -0.03707(8) 0.0449(3) Uani 1 1 d . . . . .
O7 O 0.51480(15) 0.50134(7) 0.12560(8) 0.0430(3) Uani 1 1 d . . . . .
O8 O 0.37473(16) 0.53314(7) 0.22955(8) 0.0408(3) Uani 1 1 d . . . . .
O9 O 0.20379(16) 0.80225(7) -0.15334(8) 0.0416(3) Uani 1 1 d . . . . .
O10 O 0.28647(17) 0.69511(8) -0.19591(7) 0.0462(4) Uani 1 1 d . . . . .
O11 O 0.04773(19) 0.53675(8) -0.13063(8) 0.0535(4) Uani 1 1 d . . . . .
O12 O -0.15501(17) 0.56502(7) -0.05636(9) 0.0472(3) Uani 1 1 d . U . . .
O13 O -0.10296(14) 0.70838(6) -0.15132(7) 0.0321(3) Uani 1 1 d . . . . .
O14 O -0.30476(14) 0.69946(6) -0.26233(7) 0.0322(3) Uani 1 1 d . . . . .
O15 O -0.41957(16) 0.83225(7) -0.22974(8) 0.0455(4) Uani 1 1 d . . . . .
O16 O -0.19761(15) 0.84995(7) -0.13070(7) 0.0356(3) Uani 1 1 d . . . . .
N1 N 0.24833(18) 0.85163(7) 0.07633(9) 0.0326(3) Uani 1 1 d . . . . .
N2 N 0.23097(16) 0.77447(7) 0.07017(8) 0.0241(3) Uani 1 1 d . . . . .
N3 N 0.07476(16) 0.66660(7) 0.11653(8) 0.0237(3) Uani 1 1 d . . . . .
N4 N -0.04349(18) 0.62677(8) 0.15858(9) 0.0304(3) Uani 1 1 d . . . . .
N5 N 0.56576(17) 0.73283(9) 0.02241(9) 0.0339(3) Uani 1 1 d . . . . .
N6 N 0.46990(16) 0.69034(7) 0.06985(8) 0.0249(3) Uani 1 1 d . . . . .
N7 N 0.32451(16) 0.59302(7) 0.10642(8) 0.0237(3) Uani 1 1 d . . . . .
N8 N 0.41466(17) 0.53927(7) 0.15868(9) 0.0305(3) Uani 1 1 d . . . . .
N9 N 0.24319(17) 0.73761(9) -0.14322(8) 0.0324(3) Uani 1 1 d . . . . .
N10 N 0.24952(16) 0.71068(7) -0.06006(7) 0.0241(3) Uani 1 1 d . . . . .
N11 N 0.10103(16) 0.61112(7) -0.01902(8) 0.0248(3) Uani 1 1 d . . . . .
N12 N -0.0107(2) 0.56881(8) -0.07367(9) 0.0352(3) Uani 1 1 d . U . . .
C1 C 0.34917(19) 0.72640(8) 0.12006(9) 0.0237(3) Uani 1 1 d . . . . .
H1 H 0.409020 0.753006 0.170040 0.028 Uiso 1 1 calc R . . . .
C2 C 0.25218(19) 0.65656(8) 0.14809(9) 0.0222(3) Uani 1 1 d . . . . .
H2 H 0.268094 0.650830 0.211044 0.027 Uiso 1 1 calc R . . . .
C3 C 0.13556(18) 0.74275(8) -0.00392(9) 0.0221(3) Uani 1 1 d . . . . .
H3 H 0.057363 0.779860 -0.034337 0.026 Uiso 1 1 calc R . . . .
C4 C 0.03569(19) 0.67394(8) 0.02533(9) 0.0227(3) Uani 1 1 d . . . . .
H4 H -0.088721 0.679939 0.008940 0.027 Uiso 1 1 calc R . . . .
C5 C 0.40375(19) 0.61995(9) 0.03522(9) 0.0249(3) Uani 1 1 d . . . . .
H5 H 0.496448 0.586349 0.021576 0.030 Uiso 1 1 calc R . . . .
C6 C 0.26396(19) 0.63131(9) -0.04435(9) 0.0252(3) Uani 1 1 d . . . . .
H6 H 0.290594 0.603202 -0.095218 0.030 Uiso 1 1 calc R . . . .
C7 C -0.1002(3) 0.62172(14) -0.32549(14) 0.0586(6) Uani 1 1 d . . . . .
H7A H -0.004146 0.644406 -0.290555 0.088 Uiso 1 1 calc GR . . . .
H7B H -0.124043 0.649300 -0.378592 0.088 Uiso 1 1 calc GR . . . .
H7C H -0.072758 0.570323 -0.337901 0.088 Uiso 1 1 calc GR . . . .
C8 C -0.2526(2) 0.62343(10) -0.27871(12) 0.0406(5) Uani 1 1 d . . . . .
H8A H -0.347054 0.597282 -0.312379 0.049 Uiso 1 1 calc R . . . .
H8B H -0.226736 0.596984 -0.224215 0.049 Uiso 1 1 calc R . . . .
C9 C -0.22047(19) 0.73334(9) -0.19700(10) 0.0259(3) Uani 1 1 d . . . . .
C10 C -0.2934(2) 0.81136(9) -0.18792(10) 0.0276(4) Uani 1 1 d . . . . .
C11 C -0.2424(2) 0.92897(10) -0.12383(12) 0.0430(5) Uani 1 1 d . . . . .
H11A H -0.275525 0.949189 -0.181244 0.052 Uiso 1 1 calc R . . . .
H11B H -0.141794 0.956647 -0.098174 0.052 Uiso 1 1 calc R . . . .
C12 C -0.3844(3) 0.94034(12) -0.07131(14) 0.0580(6) Uani 1 1 d . . . . .
H12A H -0.349752 0.923012 -0.013472 0.087 Uiso 1 1 calc GR . . . .
H12B H -0.483722 0.912372 -0.095931 0.087 Uiso 1 1 calc GR . . . .
H12C H -0.412624 0.993071 -0.070196 0.087 Uiso 1 1 calc GR . . . .

loop_
_atom_site_aniso_label
_atom_site_aniso_U_11
_atom_site_aniso_U_22
_atom_site_aniso_U_33
_atom_site_aniso_U_23
_atom_site_aniso_U_13
_atom_site_aniso_U_12
O1 0.0568(8) 0.0263(6) 0.0409(7) -0.0031(5) -0.0092(6) -0.0111(6)
O2 0.0672(9) 0.0248(7) 0.0528(8) 0.0090(6) -0.0179(7) 0.0019(6)
O3 0.0560(8) 0.0537(8) 0.0217(6) -0.0006(6) 0.0096(6) -0.0245(7)
O4 0.0205(7) 0.0691(10) 0.0751(10) 0.0266(8) 0.0121(7) -0.0006(6)
O5 0.0549(9) 0.0508(9) 0.0428(8) 0.0081(6) 0.0040(6) -0.0285(7)
O6 0.0304(7) 0.0660(9) 0.0414(8) 0.0147(7) 0.0166(6) 0.0091(6)
O7 0.0346(7) 0.0326(7) 0.0609(9) 0.0096(6) 0.0020(6) 0.0120(6)
O8 0.0586(8) 0.0314(7) 0.0300(7) 0.0109(5) -0.0043(6) -0.0080(6)
O9 0.0456(8) 0.0416(8) 0.0381(7) 0.0190(6) 0.0070(6) 0.0052(6)
O10 0.0586(9) 0.0592(9) 0.0232(6) 0.0003(6) 0.0143(6) 0.0052(7)
O11 0.0681(10) 0.0418(8) 0.0460(8) -0.0232(7) -0.0112(7) 0.0093(7)
O12 0.0384(7) 0.0348(7) 0.0648(9) -0.0005(6) -0.0082(6) -0.0141(6)
O13 0.0271(6) 0.0357(7) 0.0320(6) 0.0015(5) -0.0033(5) 0.0020(5)
O14 0.0310(6) 0.0297(6) 0.0336(6) -0.0027(5) -0.0058(5) 0.0018(5)
O15 0.0439(8) 0.0434(8) 0.0450(8) -0.0080(6) -0.0124(6) 0.0148(6)
O16 0.0333(7) 0.0314(7) 0.0408(7) -0.0057(5) -0.0004(5) -0.0024(5)
N1 0.0407(9) 0.0222(7) 0.0338(8) 0.0015(6) 0.0002(6) -0.0038(6)
N2 0.0277(7) 0.0186(6) 0.0248(7) 0.0003(5) -0.0014(5) -0.0013(5)
N3 0.0217(7) 0.0270(7) 0.0234(7) 0.0011(5) 0.0063(5) -0.0023(5)
N4 0.0314(8) 0.0295(7) 0.0330(8) -0.0025(6) 0.0150(6) -0.0030(6)
N5 0.0218(7) 0.0476(9) 0.0315(8) 0.0136(7) 0.0005(6) -0.0034(7)
N6 0.0194(7) 0.0304(7) 0.0249(7) 0.0062(5) 0.0031(5) -0.0015(5)
N7 0.0243(7) 0.0237(7) 0.0226(7) 0.0031(5) 0.0002(5) 0.0042(5)
N8 0.0309(8) 0.0232(7) 0.0348(8) 0.0068(6) -0.0072(6) -0.0045(6)
N9 0.0297(8) 0.0443(9) 0.0233(7) 0.0079(6) 0.0033(6) -0.0003(6)
N10 0.0250(7) 0.0302(7) 0.0174(6) 0.0045(5) 0.0036(5) 0.0055(5)
N11 0.0244(7) 0.0258(7) 0.0229(7) -0.0044(5) -0.0026(5) 0.0003(5)
N12 0.0417(7) 0.0213(7) 0.0387(8) -0.0024(6) -0.0107(7) -0.0011(6)
C1 0.0249(8) 0.0248(8) 0.0207(7) 0.0023(6) 0.0003(6) -0.0024(6)
C2 0.0252(8) 0.0220(7) 0.0194(7) -0.0003(6) 0.0024(6) -0.0027(6)
C3 0.0194(7) 0.0238(8) 0.0225(8) 0.0020(6) 0.0005(6) 0.0021(6)
C4 0.0190(8) 0.0242(7) 0.0247(8) -0.0011(6) 0.0014(6) 0.0006(6)
C5 0.0216(8) 0.0290(8) 0.0241(8) 0.0020(6) 0.0032(6) 0.0047(6)
C6 0.0274(8) 0.0282(8) 0.0202(8) -0.0006(6) 0.0040(6) 0.0068(7)
C7 0.0511(13) 0.0633(15) 0.0590(14) -0.0185(11) -0.0033(11) 0.0201(11)
C8 0.0428(11) 0.0273(9) 0.0477(11) -0.0051(8) -0.0115(9) 0.0024(8)
C9 0.0229(8) 0.0317(9) 0.0232(8) 0.0027(6) 0.0034(6) -0.0014(7)
C10 0.0268(9) 0.0315(9) 0.0249(8) -0.0006(7) 0.0037(7) -0.0005(7)
C11 0.0508(12) 0.0292(9) 0.0492(11) -0.0052(8) 0.0065(9) -0.0034(8)
C12 0.0923(17) 0.0344(11) 0.0524(13) -0.0014(9) 0.0299(12) 0.0049(11)

loop_
_atom_type_symbol
_atom_type_description
_atom_type_scat_dispersion_real
_atom_type_scat_dispersion_imag
_atom_type_scat_source
C C 0.0033 0.0016 'International Tables Vol C Tables 4.2.6.8 and 6.1.1.4'
H H 0.0000 0.0000 'International Tables Vol C Tables 4.2.6.8 and 6.1.1.4'
N N 0.0061 0.0033 'International Tables Vol C Tables 4.2.6.8 and 6.1.1.4'
O O 0.0106 0.0060 'International Tables Vol C Tables 4.2.6.8 and 6.1.1.4'

loop_
_geom_angle_atom_site_label_1
_geom_angle_atom_site_label_2
_geom_angle_atom_site_label_3
_geom_angle
_geom_angle_site_symmetry_1
_geom_angle_site_symmetry_3
_geom_angle_publ_flag
C9 O14 C8 116.53(12) . . ?
C10 O16 C11 115.98(14) . . ?
O1 N1 N2 116.89(13) . . ?
O2 N1 O1 126.57(14) . . ?
O2 N1 N2 116.44(13) . . ?
N1 N2 C1 120.42(12) . . ?
N1 N2 C3 119.33(12) . . ?
C3 N2 C1 117.00(12) . . ?
N4 N3 C2 116.60(12) . . ?
N4 N3 C4 116.34(12) . . ?
C2 N3 C4 116.04(12) . . ?
O3 N4 O4 126.81(14) . . ?
O3 N4 N3 116.95(13) . . ?
O4 N4 N3 116.16(13) . . ?
O5 N5 O6 126.82(15) . . ?
O5 N5 N6 116.96(15) . . ?
O6 N5 N6 116.19(15) . . ?
N5 N6 C1 119.57(13) . . ?
N5 N6 C5 118.67(13) . . ?
C5 N6 C1 111.14(12) . . ?
N8 N7 C2 117.84(12) . . ?
N8 N7 C5 116.90(12) . . ?
C5 N7 C2 108.70(12) . . ?
O7 N8 N7 116.37(13) . . ?
O8 N8 O7 127.50(14) . . ?
O8 N8 N7 115.92(14) . . ?
O9 N9 O10 127.26(14) . . ?
O9 N9 N10 115.92(14) . . ?
O10 N9 N10 116.68(14) . . ?
N9 N10 C3 118.81(12) . . ?
N9 N10 C6 119.69(12) . . ?
C6 N10 C3 109.02(11) . . ?
N12 N11 C4 119.20(13) . . ?
N12 N11 C6 119.31(13) . . ?
C6 N11 C4 108.68(12) . . ?
O11 N12 O12 126.88(15) . . ?
O11 N12 N11 116.94(15) . . ?
O12 N12 N11 116.06(14) . . ?
N2 C1 N6 113.08(12) . . ?
N2 C1 H1 111.4 . . ?
N2 C1 C2 109.17(12) . . ?
N6 C1 H1 111.4 . . ?
N6 C1 C2 100.00(12) . . ?
C2 C1 H1 111.4 . . ?
N3 C2 N7 110.95(12) . . ?
N3 C2 C1 107.00(11) . . ?
N3 C2 H2 111.1 . . ?
N7 C2 C1 105.39(12) . . ?
N7 C2 H2 111.1 . . ?
C1 C2 H2 111.1 . . ?
N2 C3 N10 110.55(12) . . ?
N2 C3 H3 111.4 . . ?
N2 C3 C4 107.89(11) . . ?
N10 C3 H3 111.4 . . ?
N10 C3 C4 103.84(12) . . ?
C4 C3 H3 111.4 . . ?
N3 C4 N11 111.38(12) . . ?
N3 C4 C3 108.17(12) . . ?
N3 C4 H4 110.9 . . ?
N11 C4 C3 104.36(12) . . ?
N11 C4 H4 110.9 . . ?
C3 C4 H4 110.9 . . ?
N6 C5 H5 111.7 . . ?
N6 C5 C6 111.91(12) . . ?
N7 C5 N6 99.75(11) . . ?
N7 C5 H5 111.7 . . ?
N7 C5 C6 109.65(12) . . ?
C6 C5 H5 111.7 . . ?
N10 C6 C5 107.20(12) . . ?
N10 C6 H6 112.4 . . ?
N11 C6 N10 103.90(12) . . ?
N11 C6 C5 108.01(12) . . ?
N11 C6 H6 112.4 . . ?
C5 C6 H6 112.4 . . ?
H7A C7 H7B 109.5 . . ?
H7A C7 H7C 109.5 . . ?
H7B C7 H7C 109.5 . . ?
C8 C7 H7A 109.5 . . ?
C8 C7 H7B 109.5 . . ?
C8 C7 H7C 109.5 . . ?
O14 C8 C7 111.79(16) . . ?
O14 C8 H8A 109.3 . . ?
O14 C8 H8B 109.3 . . ?
C7 C8 H8A 109.3 . . ?
C7 C8 H8B 109.3 . . ?
H8A C8 H8B 107.9 . . ?
O13 C9 O14 126.02(15) . . ?
O13 C9 C10 124.25(14) . . ?
O14 C9 C10 109.73(13) . . ?
O15 C10 O16 126.56(16) . . ?
O15 C10 C9 122.54(15) . . ?
O16 C10 C9 110.89(13) . . ?
O16 C11 H11A 109.2 . . ?
O16 C11 H11B 109.2 . . ?
O16 C11 C12 112.22(15) . . ?
H11A C11 H11B 107.9 . . ?
C12 C11 H11A 109.2 . . ?
C12 C11 H11B 109.2 . . ?
C11 C12 H12A 109.5 . . ?
C11 C12 H12B 109.5 . . ?
C11 C12 H12C 109.5 . . ?
H12A C12 H12B 109.5 . . ?
H12A C12 H12C 109.5 . . ?
H12B C12 H12C 109.5 . . ?

loop_
_geom_bond_atom_site_label_1
_geom_bond_atom_site_label_2
_geom_bond_distance
_geom_bond_site_symmetry_2
_geom_bond_publ_flag
O1 N1 1.2162(17) . ?
O2 N1 1.2160(18) . ?
O3 N4 1.2084(18) . ?
O4 N4 1.2119(18) . ?
O5 N5 1.220(2) . ?
O6 N5 1.2287(19) . ?
O7 N8 1.2185(18) . ?
O8 N8 1.2133(17) . ?
O9 N9 1.2156(19) . ?
O10 N9 1.2174(19) . ?
O11 N12 1.2151(19) . ?
O12 N12 1.216(2) . ?
O13 C9 1.2020(18) . ?
O14 C8 1.468(2) . ?
O14 C9 1.3187(19) . ?
O15 C10 1.1975(19) . ?
O16 C10 1.3158(19) . ?
O16 C11 1.480(2) . ?
N1 N2 1.4040(18) . ?
N2 C1 1.4466(19) . ?
N2 C3 1.4426(19) . ?
N3 N4 1.4162(18) . ?
N3 C2 1.453(2) . ?
N3 C4 1.453(2) . ?
N5 N6 1.3719(18) . ?
N6 C1 1.474(2) . ?
N6 C5 1.460(2) . ?
N7 N8 1.4171(17) . ?
N7 C2 1.4776(19) . ?
N7 C5 1.4463(19) . ?
N9 N10 1.4053(18) . ?
N10 C3 1.4676(19) . ?
N10 C6 1.459(2) . ?
N11 N12 1.3958(18) . ?
N11 C4 1.4653(19) . ?
N11 C6 1.451(2) . ?
C1 H1 1.0000 . ?
C1 C2 1.573(2) . ?
C2 H2 1.0000 . ?
C3 H3 1.0000 . ?
C3 C4 1.577(2) . ?
C4 H4 1.0000 . ?
C5 H5 1.0000 . ?
C5 C6 1.596(2) . ?
C6 H6 1.0000 . ?
C7 H7A 0.9800 . ?
C7 H7B 0.9800 . ?
C7 H7C 0.9800 . ?
C7 C8 1.499(3) . ?
C8 H8A 0.9900 . ?
C8 H8B 0.9900 . ?
C9 C10 1.539(2) . ?
C11 H11A 0.9900 . ?
C11 H11B 0.9900 . ?
C11 C12 1.500(3) . ?
C12 H12A 0.9800 . ?
C12 H12B 0.9800 . ?
C12 H12C 0.9800 . ?

loop_
_geom_torsion_atom_site_label_1
_geom_torsion_atom_site_label_2
_geom_torsion_atom_site_label_3
_geom_torsion_atom_site_label_4
_geom_torsion
_geom_torsion_site_symmetry_1
_geom_torsion_site_symmetry_2
_geom_torsion_site_symmetry_3
_geom_torsion_site_symmetry_4
_geom_torsion_publ_flag
O1 N1 N2 C1 -16.8(2) . . . . ?
O1 N1 N2 C3 -175.79(14) . . . . ?
O2 N1 N2 C1 166.50(15) . . . . ?
O2 N1 N2 C3 7.5(2) . . . . ?
O5 N5 N6 C1 24.5(2) . . . . ?
O5 N5 N6 C5 166.07(14) . . . . ?
O6 N5 N6 C1 -157.46(13) . . . . ?
O6 N5 N6 C5 -15.92(19) . . . . ?
O9 N9 N10 C3 30.6(2) . . . . ?
O9 N9 N10 C6 168.47(13) . . . . ?
O10 N9 N10 C3 -153.32(14) . . . . ?
O10 N9 N10 C6 -15.4(2) . . . . ?
O13 C9 C10 O15 -173.32(17) . . . . ?
O13 C9 C10 O16 7.8(2) . . . . ?
O14 C9 C10 O15 7.5(2) . . . . ?
O14 C9 C10 O16 -171.38(13) . . . . ?
N1 N2 C1 N6 -105.60(15) . . . . ?
N1 N2 C1 C2 144.03(13) . . . . ?
N1 N2 C3 N10 104.18(15) . . . . ?
N1 N2 C3 C4 -142.89(13) . . . . ?
N2 C1 C2 N3 -2.33(16) . . . . ?
N2 C1 C2 N7 115.83(13) . . . . ?
N2 C3 C4 N3 -0.02(16) . . . . ?
N2 C3 C4 N11 -118.71(12) . . . . ?
N4 N3 C2 N7 88.24(15) . . . . ?
N4 N3 C2 C1 -157.30(12) . . . . ?
N4 N3 C4 N11 -87.73(15) . . . . ?
N4 N3 C4 C3 158.14(12) . . . . ?
N5 N6 C1 N2 54.62(17) . . . . ?
N5 N6 C1 C2 170.58(12) . . . . ?
N5 N6 C5 N7 176.19(12) . . . . ?
N5 N6 C5 C6 -67.90(16) . . . . ?
N6 C1 C2 N3 -121.20(12) . . . . ?
N6 C1 C2 N7 -3.04(13) . . . . ?
N6 C5 C6 N10 2.01(16) . . . . ?
N6 C5 C6 N11 -109.41(14) . . . . ?
N7 C5 C6 N10 111.73(13) . . . . ?
N7 C5 C6 N11 0.31(16) . . . . ?
N8 N7 C2 N3 -129.45(13) . . . . ?
N8 N7 C2 C1 115.09(13) . . . . ?
N8 N7 C5 N6 -100.83(14) . . . . ?
N8 N7 C5 C6 141.57(12) . . . . ?
N9 N10 C3 N2 -120.67(14) . . . . ?
N9 N10 C3 C4 123.84(13) . . . . ?
N9 N10 C6 N11 -110.68(14) . . . . ?
N9 N10 C6 C5 135.11(13) . . . . ?
N10 C3 C4 N3 117.33(12) . . . . ?
N10 C3 C4 N11 -1.36(14) . . . . ?
N12 N11 C4 N3 122.63(14) . . . . ?
N12 N11 C4 C3 -120.89(14) . . . . ?
N12 N11 C6 N10 109.57(14) . . . . ?
N12 N11 C6 C5 -136.80(13) . . . . ?
C1 N2 C3 N10 -55.56(16) . . . . ?
C1 N2 C3 C4 57.37(16) . . . . ?
C1 N6 C5 N7 -39.26(14) . . . . ?
C1 N6 C5 C6 76.64(15) . . . . ?
C2 N3 N4 O3 15.08(19) . . . . ?
C2 N3 N4 O4 -167.95(14) . . . . ?
C2 N3 C4 N11 55.20(16) . . . . ?
C2 N3 C4 C3 -58.93(15) . . . . ?
C2 N7 N8 O7 -158.07(13) . . . . ?
C2 N7 N8 O8 26.68(18) . . . . ?
C2 N7 C5 N6 35.62(14) . . . . ?
C2 N7 C5 C6 -81.99(14) . . . . ?
C3 N2 C1 N6 53.91(17) . . . . ?
C3 N2 C1 C2 -56.46(17) . . . . ?
C3 N10 C6 N11 30.89(15) . . . . ?
C3 N10 C6 C5 -83.33(14) . . . . ?
C4 N3 N4 O3 157.81(14) . . . . ?
C4 N3 N4 O4 -25.22(19) . . . . ?
C4 N3 C2 N7 -54.60(16) . . . . ?
C4 N3 C2 C1 59.86(15) . . . . ?
C4 N11 N12 O11 153.81(14) . . . . ?
C4 N11 N12 O12 -29.8(2) . . . . ?
C4 N11 C6 N10 -31.75(15) . . . . ?
C4 N11 C6 C5 81.89(14) . . . . ?
C5 N6 C1 N2 -89.56(15) . . . . ?
C5 N6 C1 C2 26.39(14) . . . . ?
C5 N7 N8 O7 -25.64(18) . . . . ?
C5 N7 N8 O8 159.11(13) . . . . ?
C5 N7 C2 N3 94.58(13) . . . . ?
C5 N7 C2 C1 -20.89(14) . . . . ?
C6 N10 C3 N2 97.38(14) . . . . ?
C6 N10 C3 C4 -18.11(14) . . . . ?
C6 N11 N12 O11 16.5(2) . . . . ?
C6 N11 N12 O12 -167.11(14) . . . . ?
C6 N11 C4 N3 -96.01(14) . . . . ?
C6 N11 C4 C3 20.47(14) . . . . ?
C8 O14 C9 O13 2.0(2) . . . . ?
C8 O14 C9 C10 -178.83(14) . . . . ?
C9 O14 C8 C7 -80.96(19) . . . . ?
C10 O16 C11 C12 81.6(2) . . . . ?
C11 O16 C10 O15 -6.3(3) . . . . ?
C11 O16 C10 C9 172.51(13) . . . . ?
